data_1504893
loop_
_publ_author_name
'Vara, Yosu'
'Bello, Tamara'
'Aldaba, Eneko'
'Arrieta, Ana'
'Pizarro, Jos\'e L'
'Arriortua, Mar\'ia I'
'Lopez, Xabier'
'Coss\'io, Fernando P'

_publ_section_title
;
 Trans-stereoselectivity in the reaction between homophthalic anhydride
 and imines.
;
_journal_issue 21
_journal_name_full 'Organic letters'
_journal_page_first 4759
_journal_page_last 4762
_journal_paper_doi 10.1021/ol801757r
_journal_volume 10
_journal_year 2008
_chemical_absolute_configuration syn
_chemical_compound_source 'synthesis as described'
_chemical_formula_moiety 'C24 H27 N1 O6'
_chemical_formula_sum 'C24 H27 N O6'
_chemical_formula_weight 425.47
_chemical_name_systematic
;
 ?
;
_space_group_IT_number 4
_symmetry_cell_setting monoclinic
_symmetry_Int_Tables_number 4
_symmetry_space_group_name_Hall 'P 2yb'
_symmetry_space_group_name_H-M 'P 1 21 1'
_atom_sites_solution_hydrogens geom
_atom_sites_solution_primary direct
_atom_sites_solution_secondary difmap
_audit_conform_dict_location ftp://ftp.iucr.org/pub/cif_core.dic
_audit_conform_dict_name cif_core.dic
_audit_conform_dict_version 2.3
_audit_creation_date 2008-02-28T13:37:07-00:00
_audit_creation_method 'WinGX routine CIF_UPDATE'
_cell_angle_alpha 90
_cell_angle_beta 91.291(3)
_cell_angle_gamma 90
_cell_formula_units_Z 4
_cell_length_a 11.0148(4)
_cell_length_b 15.6616(7)
_cell_length_c 13.2742(5)
_cell_measurement_reflns_used 15637
_cell_measurement_temperature 298(2)
_cell_measurement_theta_max 25.57
_cell_measurement_theta_min 1.85
_cell_measurement_wavelength 0.71073
_cell_volume 2289.34(16)
_computing_cell_refinement 'X-AREA (Stoe & Cie, 2002)'
_computing_data_collection 'X-AREA (Stoe & Cie, 2002)'
_computing_data_reduction 'X-RED (Stoe & Cie, 2002)'
_computing_molecular_graphics 'Ortep-3 for Windows (Farrugia, 1997)'
_computing_publication_material 'WinGX publication routines (Farrugia, 1999)'
_computing_structure_refinement 'SHELXL-97 (Sheldrick, 1997)'
_computing_structure_solution 'SIR2004 (Giacovazzo et al, 2004)'
_diffrn_ambient_temperature 298(2)
_diffrn_detector 'image plate (34 cm diameter)'
_diffrn_detector_area_resol_mean 6.67
_diffrn_measured_fraction_theta_full 0.999
_diffrn_measured_fraction_theta_max 0.999
_diffrn_measurement_details
;
    Reference Run
      Phi                  : 90.0
      Omega range          : 0.0 - 20.0
      Omega increment      : 20.0
      Exposure time [min]  : 2.0
      Frames               : 1
      Interval [h]         : 1.00

    Run #1
      Phi                  : 0.0
      Omega range          : 0.0 - 180.0
      Omega increment      : 1.0
      Exposure time [min]  : 3.0
      Frames               : 180

    Run #2
      Phi                  : 90.0
      Omega range          : 0.0 - 180.0
      Omega increment      : 1.0
      Exposure time [min]  : 3.0
      Frames               : 180

    Measured runs                        : 2 (out of 2)
    Measured frames                      : 360 (out of 360)
    Remeasured frames with filter        : 0
    Measured reference runs              : 27
    Statistics over all measured frames
      Mean minimum pixel intensity       : 1.0
      Mean average pixel intensity       : 11.5
      Mean maximum pixel intensity       : 15778.4
      Total number of overflow pixels    : 8
;
_diffrn_measurement_device '2-circle goniometer'
_diffrn_measurement_device_type 'STOE IPDS 2T'
_diffrn_measurement_method 'rotation method'
_diffrn_radiation_collimation '0.8 mm diameter'
_diffrn_radiation_monochromator graphite
_diffrn_radiation_probe x-ray
_diffrn_radiation_type MoK\a
_diffrn_radiation_wavelength 0.71073
_diffrn_reflns_av_R_equivalents 0.0463
_diffrn_reflns_av_unetI/netI 0.0411
_diffrn_reflns_limit_h_max 13
_diffrn_reflns_limit_h_min -13
_diffrn_reflns_limit_k_max 18
_diffrn_reflns_limit_k_min -18
_diffrn_reflns_limit_l_max 16
_diffrn_reflns_limit_l_min -16
_diffrn_reflns_number 31000
_diffrn_reflns_theta_full 25.58
_diffrn_reflns_theta_max 25.58
_diffrn_reflns_theta_min 1.85
_diffrn_source 'sealed X-ray tube, 12 x 0.4 mm long-fine focus'
_diffrn_source_current 40
_diffrn_source_power 2.00
_diffrn_source_voltage 50
_diffrn_standards_decay_% 1
_diffrn_standards_interval_time 60
_diffrn_standards_number 1
_exptl_absorpt_coefficient_mu 0.089
_exptl_absorpt_correction_T_max 0.9887
_exptl_absorpt_correction_T_min 0.9753
_exptl_absorpt_correction_type integration
_exptl_absorpt_process_details 'X-RED (Stoe & Cie, 2002)'
_exptl_crystal_colour Colourless
_exptl_crystal_density_diffrn 1.234
_exptl_crystal_density_method 'not measured'
_exptl_crystal_description Prism
_exptl_crystal_F_000 904
_exptl_crystal_size_max 0.50
_exptl_crystal_size_mid 0.30
_exptl_crystal_size_min 0.18
_refine_diff_density_max 0.229
_refine_diff_density_min -0.18
_refine_diff_density_rms 0.025
_refine_ls_abs_structure_details 'Flack H D (1983), Acta Cryst. A39, 876-881'
_refine_ls_abs_structure_Flack 0(10)
_refine_ls_extinction_method none
_refine_ls_goodness_of_fit_ref 0.887
_refine_ls_hydrogen_treatment mixed
_refine_ls_matrix_type full
_refine_ls_number_parameters 572
_refine_ls_number_reflns 4464
_refine_ls_number_restraints 604
_refine_ls_restrained_S_all 0.836
_refine_ls_R_factor_all 0.0579
_refine_ls_R_factor_gt 0.0362
_refine_ls_shift/su_max 0.001
_refine_ls_shift/su_mean 0
_refine_ls_structure_factor_coef Fsqd
_refine_ls_weighting_details 'calc w=1/[\s^2^(Fo^2^)+(0.0428P)^2^] where P=(Fo^2^+2Fc^2^)/3'
_refine_ls_weighting_scheme calc
_refine_ls_wR_factor_gt 0.0712
_refine_ls_wR_factor_ref 0.0765
_reflns_number_gt 3124
_reflns_number_total 4464
_reflns_threshold_expression >2\s(I)
_cod_data_source_file ol801757r_si_002.cif
_cod_data_source_block yhist01
_cod_original_sg_symbol_H-M 'P 21'
_cod_database_code 1504893

loop_
_symmetry_equiv_pos_as_xyz
'x, y, z'
'-x, y+1/2, -z'

loop_
_atom_site_label
_atom_site_type_symbol
_atom_site_fract_x
_atom_site_fract_y
_atom_site_fract_z
_atom_site_U_iso_or_equiv
_atom_site_adp_type
_atom_site_occupancy
_atom_site_symmetry_multiplicity
_atom_site_calc_flag
_atom_site_refinement_flags
O1 O 0.4058(2) -0.11466(13) 0.13826(18) 0.0782(7) Uani 1 1 d U
O2 O 0.4953(3) -0.00623(16) 0.2173(2) 0.0953(8) Uani 1 1 d U
O3 O 0.65455(18) 0.03157(13) -0.03793(16) 0.0625(5) Uani 1 1 d U
O4 O 0.6449(2) 0.17293(16) 0.27821(16) 0.0727(6) Uani 1 1 d U
O5 O 0.44587(19) 0.18818(14) 0.29684(15) 0.0635(6) Uani 1 1 d DU
H5O H 0.462(3) 0.168(2) 0.3538(18) 0.095 Uiso 1 1 d D
O6 O 0.27391(15) 0.15217(12) -0.04246(13) 0.0490(5) Uani 1 1 d U
N1 N 0.49544(19) 0.09042(13) 0.04187(16) 0.0452(5) Uani 1 1 d U
C1 C 0.4495(3) -0.03672(18) 0.1428(3) 0.0556(7) Uani 1 1 d U
C2 C 0.4323(3) 0.00845(17) 0.0434(2) 0.0528(7) Uani 1 1 d U
H2A H 0.4626 -0.0275 -0.01 0.063 Uiso 1 1 calc R
H2B H 0.3463 0.0177 0.0304 0.063 Uiso 1 1 calc R
C3 C 0.6076(2) 0.09424(18) 0.0035(2) 0.0460(6) Uani 1 1 d U
C6 C 0.5214(2) 0.22392(16) 0.13871(19) 0.0436(6) Uani 1 1 d U
H6 H 0.4823 0.2797 0.1458 0.052 Uiso 1 1 calc R
C7 C 0.5469(3) 0.19081(17) 0.2441(2) 0.0484(6) Uani 1 1 d U
C8 C 0.4321(2) 0.16704(15) 0.07944(19) 0.0416(6) Uani 1 1 d U
H8 H 0.371 0.1474 0.1267 0.05 Uiso 1 1 calc R
C9 C 0.3641(2) 0.21152(17) -0.0078(2) 0.0453(6) Uani 1 1 d U
H19 H 0.421 0.2221 -0.0621 0.054 Uiso 1 1 calc R
C10 C 0.2797(3) 0.1266(2) -0.1445(2) 0.0567(7) Uani 1 1 d DU
H10A H 0.3537 0.0945 -0.1549 0.068 Uiso 1 1 calc R
H10B H 0.2806 0.1765 -0.1877 0.068 Uiso 1 1 calc R
C11 C 0.1706(2) 0.07168(17) -0.1711(2) 0.0477(6) Uani 1 1 d DU
C12 C 0.0761(2) 0.06146(19) -0.1063(2) 0.0587(8) Uani 1 1 d DU
H12 H 0.0791 0.088 -0.0436 0.07 Uiso 1 1 calc R
C13 C -0.0236(3) 0.0119(2) -0.1335(3) 0.0674(9) Uani 1 1 d DU
H13 H -0.0865 0.0045 -0.0888 0.081 Uiso 1 1 calc R
C14 C -0.0295(3) -0.0261(2) -0.2258(3) 0.0747(10) Uani 1 1 d DU
H14 H -0.0973 -0.0581 -0.2449 0.09 Uiso 1 1 calc R
C15 C 0.0650(3) -0.0170(3) -0.2906(3) 0.0838(11) Uani 1 1 d DU
H15 H 0.0617 -0.0433 -0.3534 0.101 Uiso 1 1 calc R
C16 C 0.1654(3) 0.0315(2) -0.2624(2) 0.0699(9) Uani 1 1 d DU
H16 H 0.2298 0.0367 -0.3061 0.084 Uiso 1 1 calc R
C17 C 0.3024(3) 0.29586(18) 0.0197(2) 0.0566(7) Uani 1 1 d U
H17 H 0.3654 0.3353 0.0442 0.068 Uiso 1 1 calc R
C18 C 0.2109(3) 0.2838(2) 0.1042(3) 0.0766(10) Uani 1 1 d U
H18A H 0.1679 0.3363 0.1146 0.115 Uiso 1 1 calc R
H18B H 0.2535 0.268 0.1653 0.115 Uiso 1 1 calc R
H18C H 0.1543 0.2397 0.0856 0.115 Uiso 1 1 calc R
C19 C 0.2411(3) 0.3357(2) -0.0723(3) 0.0832(10) Uani 1 1 d U
H19A H 0.2996 0.3431 -0.1241 0.125 Uiso 1 1 calc R
H19B H 0.2079 0.3902 -0.0546 0.125 Uiso 1 1 calc R
H19C H 0.1771 0.2989 -0.0965 0.125 Uiso 1 1 calc R
C4 C 0.6742(2) 0.17591(19) 0.0144(2) 0.0487(6) Uani 1 1 d DU
C5 C 0.6369(2) 0.23848(17) 0.0820(2) 0.0474(6) Uani 1 1 d DU
C20 C 0.7068(3) 0.31067(19) 0.0974(2) 0.0642(8) Uani 1 1 d DU
H20 H 0.6815 0.3525 0.142 0.077 Uiso 1 1 calc R
C21 C 0.8132(3) 0.3211(3) 0.0475(3) 0.0822(10) Uani 1 1 d DU
H21 H 0.8608 0.3692 0.0596 0.099 Uiso 1 1 calc R
C22 C 0.8501(3) 0.2604(3) -0.0208(3) 0.0850(11) Uani 1 1 d DU
H22 H 0.9214 0.2683 -0.0558 0.102 Uiso 1 1 calc R
C23 C 0.7811(3) 0.1880(2) -0.0370(2) 0.0683(9) Uani 1 1 d DU
H23 H 0.8064 0.147 -0.0827 0.082 Uiso 1 1 calc R
C24 C 0.4118(4) -0.1648(2) 0.2294(3) 0.0955(12) Uani 1 1 d U
H24A H 0.4935 -0.1646 0.2561 0.143 Uiso 1 1 calc R
H24B H 0.3874 -0.2224 0.2146 0.143 Uiso 1 1 calc R
H24C H 0.3585 -0.1407 0.278 0.143 Uiso 1 1 calc R
O51 O 0.1315(2) 0.68261(16) 0.38656(18) 0.0804(7) Uani 1 1 d U
O52 O 0.2917(2) 0.63944(18) 0.30199(19) 0.0939(8) Uani 1 1 d U
O53 O 0.5034(2) 0.63606(13) 0.51950(15) 0.0687(6) Uani 1 1 d U
O54 O 0.5347(2) 0.4842(3) 0.2387(2) 0.1395(16) Uani 1 1 d U
O55 O 0.3447(2) 0.45392(15) 0.22079(16) 0.0692(6) Uani 1 1 d DU
H55O H 0.349(4) 0.474(3) 0.1642(18) 0.104 Uiso 1 1 d D
O56 O 0.20417(15) 0.43293(12) 0.57828(13) 0.0509(5) Uani 1 1 d U
N51 N 0.3664(2) 0.53747(13) 0.46769(16) 0.0483(5) Uani 1 1 d U
C51 C 0.2353(3) 0.64098(18) 0.3769(2) 0.0585(8) Uani 1 1 d U
C52 C 0.2674(3) 0.5990(2) 0.4748(2) 0.0623(8) Uani 1 1 d U
H52A H 0.2904 0.6426 0.5235 0.075 Uiso 1 1 calc R
H52B H 0.1962 0.57 0.4995 0.075 Uiso 1 1 calc R
C53 C 0.4801(3) 0.56123(18) 0.4933(2) 0.0512(7) Uani 1 1 d U
C56 C 0.4388(2) 0.41295(16) 0.37454(19) 0.0427(6) Uani 1 1 d U
H56 H 0.4229 0.352 0.3637 0.051 Uiso 1 1 calc R
C57 C 0.4458(2) 0.45528(18) 0.2720(2) 0.0491(7) Uani 1 1 d U
C58 C 0.3357(2) 0.44897(16) 0.43708(19) 0.0449(6) Uani 1 1 d U
H58 H 0.2623 0.4511 0.394 0.054 Uiso 1 1 calc R
C59 C 0.3070(2) 0.39486(17) 0.5307(2) 0.0476(6) Uani 1 1 d U
H59 H 0.3769 0.3969 0.5777 0.057 Uiso 1 1 calc R
C60 C 0.2288(3) 0.4671(2) 0.6771(2) 0.0585(8) Uani 1 1 d DU
H60A H 0.2857 0.5142 0.6729 0.07 Uiso 1 1 calc R
H60B H 0.2647 0.4234 0.7201 0.07 Uiso 1 1 calc R
C61 C 0.1124(3) 0.4976(2) 0.7207(2) 0.0587(8) Uani 1 1 d DU
C62 C 0.0291(3) 0.4428(2) 0.7584(3) 0.0752(9) Uani 1 1 d DU
H62 H 0.0452 0.3845 0.7562 0.09 Uiso 1 1 calc R
C63 C -0.0782(3) 0.4695(3) 0.7998(3) 0.0895(11) Uani 1 1 d DU
H63 H -0.1321 0.4299 0.8258 0.107 Uiso 1 1 calc R
C64 C -0.1041(4) 0.5534(3) 0.8021(4) 0.1143(16) Uani 1 1 d DU
H64 H -0.1749 0.5722 0.8318 0.137 Uiso 1 1 calc R
C65 C -0.0266(5) 0.6111(3) 0.7608(5) 0.154(3) Uani 1 1 d DU
H65 H -0.0461 0.6689 0.7595 0.185 Uiso 1 1 calc R
C66 C 0.0812(4) 0.5829(3) 0.7208(4) 0.1263(18) Uani 1 1 d DU
H66 H 0.134 0.6224 0.6933 0.152 Uiso 1 1 calc R
C67 C 0.2769(3) 0.3016(2) 0.5075(2) 0.0669(9) Uani 1 1 d U
H67 H 0.3465 0.2776 0.4725 0.08 Uiso 1 1 calc R
C68 C 0.1679(4) 0.2918(3) 0.4383(3) 0.1092(15) Uani 1 1 d U
H68A H 0.0992 0.3192 0.4675 0.164 Uiso 1 1 calc R
H68B H 0.1507 0.2322 0.4286 0.164 Uiso 1 1 calc R
H68C H 0.1842 0.3177 0.3744 0.164 Uiso 1 1 calc R
C69 C 0.2629(4) 0.2507(2) 0.6039(3) 0.0896(12) Uani 1 1 d U
H69A H 0.3364 0.2545 0.644 0.134 Uiso 1 1 calc R
H69B H 0.2469 0.192 0.5876 0.134 Uiso 1 1 calc R
H69C H 0.1966 0.2735 0.6412 0.134 Uiso 1 1 calc R
C54 C 0.5760(2) 0.49510(19) 0.4892(2) 0.0507(7) Uani 1 1 d DU
C55 C 0.5577(2) 0.42101(17) 0.4330(2) 0.0466(6) Uani 1 1 d DU
C70 C 0.6477(3) 0.3602(2) 0.4315(2) 0.0618(8) Uani 1 1 d DU
H70 H 0.6357 0.3102 0.3947 0.074 Uiso 1 1 calc R
C71 C 0.7557(3) 0.3726(3) 0.4841(3) 0.0787(10) Uani 1 1 d DU
H71 H 0.8158 0.3309 0.4829 0.094 Uiso 1 1 calc R
C72 C 0.7753(3) 0.4468(3) 0.5387(3) 0.0801(10) Uani 1 1 d DU
H72 H 0.8486 0.4555 0.5733 0.096 Uiso 1 1 calc R
C73 C 0.6856(3) 0.5074(2) 0.5415(2) 0.0671(8) Uani 1 1 d DU
H73 H 0.6981 0.5571 0.5786 0.08 Uiso 1 1 calc R
C74 C 0.0834(4) 0.7252(3) 0.2979(4) 0.1100(15) Uani 1 1 d U
H74A H 0.148 0.7537 0.2641 0.165 Uiso 1 1 calc R
H74B H 0.0236 0.7664 0.3172 0.165 Uiso 1 1 calc R
H74C H 0.0465 0.684 0.2533 0.165 Uiso 1 1 calc R

loop_
_atom_site_aniso_label
_atom_site_aniso_U_11
_atom_site_aniso_U_22
_atom_site_aniso_U_33
_atom_site_aniso_U_23
_atom_site_aniso_U_13
_atom_site_aniso_U_12
O1 0.0997(17) 0.0524(13) 0.0819(17) 0.0109(12) -0.0097(13) -0.0251(12)
O2 0.136(2) 0.0764(17) 0.0715(16) 0.0134(14) -0.0326(15) -0.0340(16)
O3 0.0641(12) 0.0630(13) 0.0602(13) -0.0145(11) -0.0002(10) 0.0124(10)
O4 0.0664(13) 0.0965(17) 0.0547(13) 0.0101(12) -0.0103(10) 0.0083(12)
O5 0.0711(13) 0.0752(14) 0.0445(12) 0.0088(11) 0.0078(11) 0.0107(11)
O6 0.0478(10) 0.0591(12) 0.0400(11) -0.0045(9) -0.0003(8) -0.0087(9)
N1 0.0495(12) 0.0381(11) 0.0479(14) -0.0053(10) 0.0008(10) -0.0017(10)
C1 0.0543(16) 0.0462(17) 0.066(2) -0.0037(15) -0.0031(14) -0.0079(13)
C2 0.0583(16) 0.0459(16) 0.0539(18) -0.0043(14) -0.0036(13) -0.0064(13)
C3 0.0516(15) 0.0494(16) 0.0369(15) -0.0056(13) -0.0008(12) 0.0062(13)
C6 0.0539(15) 0.0366(14) 0.0402(15) -0.0023(11) -0.0004(12) 0.0049(12)
C7 0.0623(17) 0.0411(15) 0.0416(16) -0.0045(12) -0.0012(13) 0.0038(13)
C8 0.0440(13) 0.0415(14) 0.0394(15) 0.0001(12) 0.0050(11) -0.0017(11)
C9 0.0430(14) 0.0509(16) 0.0421(15) -0.0009(12) 0.0025(11) -0.0080(12)
C10 0.0535(16) 0.072(2) 0.0450(18) -0.0046(15) 0.0035(13) -0.0046(14)
C11 0.0418(14) 0.0528(16) 0.0485(17) -0.0016(13) -0.0012(12) 0.0017(12)
C12 0.0561(17) 0.0616(18) 0.0588(19) -0.0089(15) 0.0068(14) -0.0051(14)
C13 0.0515(17) 0.070(2) 0.081(2) -0.0054(18) 0.0120(15) -0.0044(15)
C14 0.0580(19) 0.078(2) 0.088(3) -0.019(2) -0.0035(17) -0.0159(17)
C15 0.079(2) 0.103(3) 0.070(2) -0.031(2) 0.0025(18) -0.022(2)
C16 0.0584(18) 0.093(2) 0.058(2) -0.0206(18) 0.0090(15) -0.0120(17)
C17 0.0615(18) 0.0477(16) 0.0600(19) 0.0010(14) -0.0099(15) 0.0024(14)
C18 0.072(2) 0.076(2) 0.082(2) -0.0163(19) 0.0078(19) 0.0197(18)
C19 0.093(3) 0.065(2) 0.090(3) 0.012(2) -0.023(2) 0.0152(19)
C4 0.0463(14) 0.0562(16) 0.0434(16) 0.0027(14) -0.0009(12) 0.0002(12)
C5 0.0508(15) 0.0460(15) 0.0451(17) 0.0038(13) -0.0060(12) -0.0054(12)
C20 0.070(2) 0.059(2) 0.063(2) -0.0030(16) -0.0047(16) -0.0136(16)
C21 0.076(2) 0.082(2) 0.088(3) 0.005(2) -0.0030(19) -0.0331(19)
C22 0.053(2) 0.105(3) 0.097(3) 0.011(2) 0.0164(19) -0.0250(19)
C23 0.0579(18) 0.086(2) 0.061(2) -0.0017(18) 0.0103(15) -0.0060(17)
C24 0.112(3) 0.070(2) 0.104(3) 0.034(2) -0.001(2) -0.021(2)
O51 0.0740(14) 0.0840(16) 0.0836(17) 0.0096(14) 0.0077(12) 0.0274(13)
O52 0.1018(19) 0.111(2) 0.0695(16) 0.0250(15) 0.0234(15) 0.0403(16)
O53 0.1065(16) 0.0506(13) 0.0494(13) -0.0098(10) 0.0101(11) -0.0136(11)
O54 0.0554(14) 0.272(5) 0.091(2) 0.094(3) -0.0020(13) -0.034(2)
O55 0.0660(13) 0.0893(16) 0.0520(13) 0.0188(12) -0.0075(11) -0.0218(12)
O56 0.0496(10) 0.0624(12) 0.0410(11) -0.0018(9) 0.0078(8) 0.0032(9)
N51 0.0600(14) 0.0413(12) 0.0440(13) 0.0012(10) 0.0096(10) 0.0062(11)
C51 0.0663(19) 0.0471(17) 0.063(2) 0.0031(15) 0.0110(16) 0.0066(14)
C52 0.077(2) 0.0508(17) 0.059(2) -0.0005(15) 0.0151(16) 0.0170(15)
C53 0.0742(19) 0.0461(17) 0.0335(15) 0.0024(13) 0.0085(13) -0.0070(14)
C56 0.0474(15) 0.0383(14) 0.0425(15) -0.0010(12) 0.0062(11) 0.0005(11)
C57 0.0465(15) 0.0547(17) 0.0464(17) 0.0006(14) 0.0062(13) -0.0029(13)
C58 0.0491(14) 0.0454(14) 0.0404(15) -0.0010(12) 0.0037(11) 0.0022(12)
C59 0.0486(15) 0.0516(16) 0.0431(16) 0.0056(13) 0.0094(12) 0.0072(12)
C60 0.0609(17) 0.071(2) 0.0437(17) -0.0045(15) 0.0069(13) 0.0000(15)
C61 0.0635(18) 0.068(2) 0.0452(17) -0.0071(15) 0.0130(14) -0.0028(15)
C62 0.065(2) 0.065(2) 0.096(3) -0.0002(19) 0.0073(18) -0.0033(16)
C63 0.060(2) 0.108(3) 0.100(3) 0.007(2) 0.021(2) -0.011(2)
C64 0.094(3) 0.121(4) 0.130(4) -0.017(3) 0.060(3) 0.011(3)
C65 0.160(5) 0.089(3) 0.218(6) -0.012(4) 0.109(5) 0.023(3)
C66 0.129(3) 0.077(3) 0.177(5) -0.011(3) 0.092(3) -0.001(2)
C67 0.088(2) 0.0529(18) 0.061(2) 0.0027(15) 0.0243(17) -0.0009(16)
C68 0.153(4) 0.085(3) 0.088(3) -0.013(2) -0.006(3) -0.044(3)
C69 0.116(3) 0.067(2) 0.087(3) 0.023(2) 0.027(2) -0.005(2)
C54 0.0565(16) 0.0583(17) 0.0376(16) 0.0027(14) 0.0056(13) -0.0047(13)
C55 0.0524(15) 0.0484(16) 0.0394(16) 0.0057(13) 0.0069(12) 0.0000(13)
C70 0.0587(18) 0.065(2) 0.062(2) 0.0031(16) 0.0027(15) 0.0076(15)
C71 0.064(2) 0.096(3) 0.076(3) 0.018(2) -0.0027(18) 0.0194(19)
C72 0.061(2) 0.116(3) 0.062(2) 0.013(2) -0.0151(16) -0.007(2)
C73 0.069(2) 0.083(2) 0.0493(19) 0.0019(17) -0.0078(15) -0.0123(17)
C74 0.094(3) 0.125(4) 0.110(4) 0.026(3) -0.007(2) 0.041(3)

loop_
_atom_type_symbol
_atom_type_description
_atom_type_scat_dispersion_real
_atom_type_scat_dispersion_imag
_atom_type_scat_source
C C 0.0033 0 'International Tables Vol C Tables 4.2.6.8 and 6.1.1.4'
H H 0 0 'International Tables Vol C Tables 4.2.6.8 and 6.1.1.4'
N N 0.0061 0 'International Tables Vol C Tables 4.2.6.8 and 6.1.1.4'
O O 0.0106 0 'International Tables Vol C Tables 4.2.6.8 and 6.1.1.4'

loop_
_exptl_crystal_face_index_h
_exptl_crystal_face_index_k
_exptl_crystal_face_index_l
_exptl_crystal_face_perp_dist
0 -4 1 0.145
-7 2 -1 0.105
1 0 0 0.071
4 -1 7 0.123
-3 -1 8 0.157
-3 0 -4 0.08
6 5 -1 0.07
-5 4 2 0.14
-4 3 -5 0.09
-1 -1 -5 0.133

loop_
_geom_angle_atom_site_label_1
_geom_angle_atom_site_label_2
_geom_angle_atom_site_label_3
_geom_angle
_geom_angle_publ_flag
C1 O1 C24 117.2(3) yes
C9 O6 C10 116.5(2) yes
C7 O5 H5O 109(2) no
C51 O51 C74 116.8(3) yes
C59 O56 C60 114.9(2) yes
C57 O55 H55O 114(3) no
C2 N1 C8 118.7(2) yes
C2 N1 C3 119.0(2) yes
C3 N1 C8 122.3(2) yes
C52 N51 C58 118.0(2) yes
C52 N51 C53 119.6(2) yes
C53 N51 C58 122.3(2) yes
O1 C1 O2 123.7(3) yes
O1 C1 C2 111.0(3) yes
O2 C1 C2 125.3(3) yes
N1 C2 C1 112.0(2) yes
O3 C3 C4 121.0(2) yes
O3 C3 N1 121.7(2) yes
N1 C3 C4 117.3(2) yes
C3 C4 C5 121.1(2) no
C3 C4 C23 119.6(2) no
C5 C4 C23 119.0(3) no
C4 C5 C20 119.9(2) no
C4 C5 C6 118.5(2) no
C6 C5 C20 121.6(2) no
C5 C6 C8 111.7(2) no
C7 C6 C8 112.3(2) no
C5 C6 C7 111.8(2) no
O4 C7 C6 125.3(3) yes
O5 C7 C6 111.0(2) yes
O4 C7 O5 123.6(3) yes
C6 C8 C9 114.9(2) no
N1 C8 C9 109.9(2) yes
N1 C8 C6 110.03(18) yes
O6 C9 C17 109.2(2) yes
C8 C9 C17 115.1(2) no
O6 C9 C8 105.8(2) yes
O6 C10 C11 109.4(2) yes
C12 C11 C16 119.0(2) no
C10 C11 C12 121.9(2) no
C10 C11 C16 119.1(2) no
C11 C12 C13 120.6(3) no
C12 C13 C14 120.0(3) no
C13 C14 C15 119.8(3) no
C14 C15 C16 120.0(4) no
C11 C16 C15 120.6(3) no
C9 C17 C18 111.7(2) no
C18 C17 C19 110.6(3) no
C9 C17 C19 110.8(2) no
C5 C20 C21 120.5(3) no
C20 C21 C22 120.2(4) no
C21 C22 C23 119.9(3) no
C4 C23 C22 120.4(3) no
C1 C2 H2A 109.00 no
H2A C2 H2B 108.00 no
N1 C2 H2B 109.00 no
N1 C2 H2A 109.00 no
C1 C2 H2B 109.00 no
C8 C6 H6 107.00 no
C5 C6 H6 107.00 no
C7 C6 H6 107.00 no
C9 C8 H8 107.00 no
N1 C8 H8 107.00 no
C6 C8 H8 107.00 no
C8 C9 H19 109.00 no
C17 C9 H19 109.00 no
O6 C9 H19 109.00 no
C11 C10 H10B 110.00 no
H10A C10 H10B 108.00 no
O6 C10 H10A 110.00 no
O6 C10 H10B 110.00 no
C11 C10 H10A 110.00 no
C11 C12 H12 120.00 no
C13 C12 H12 120.00 no
C12 C13 H13 120.00 no
C14 C13 H13 120.00 no
C15 C14 H14 120.00 no
C13 C14 H14 120.00 no
C14 C15 H15 120.00 no
C16 C15 H15 120.00 no
C11 C16 H16 120.00 no
C15 C16 H16 120.00 no
C19 C17 H17 108.00 no
C9 C17 H17 108.00 no
C18 C17 H17 108.00 no
H18A C18 H18B 109.00 no
C17 C18 H18B 109.00 no
C17 C18 H18A 109.00 no
C17 C18 H18C 110.00 no
H18A C18 H18C 109.00 no
H18B C18 H18C 110.00 no
H19A C19 H19C 109.00 no
C17 C19 H19A 109.00 no
C17 C19 H19B 110.00 no
C17 C19 H19C 109.00 no
H19B C19 H19C 110.00 no
H19A C19 H19B 109.00 no
C21 C20 H20 120.00 no
C5 C20 H20 120.00 no
C22 C21 H21 120.00 no
C20 C21 H21 120.00 no
C23 C22 H22 120.00 no
C21 C22 H22 120.00 no
C4 C23 H23 120.00 no
C22 C23 H23 120.00 no
H24B C24 H24C 110.00 no
H24A C24 H24C 109.00 no
O1 C24 H24B 109.00 no
O1 C24 H24C 109.00 no
H24A C24 H24B 110.00 no
O1 C24 H24A 109.00 no
O51 C51 C52 108.7(2) yes
O52 C51 C52 127.1(3) yes
O51 C51 O52 124.2(3) yes
N51 C52 C51 113.4(2) yes
O53 C53 C54 121.7(3) yes
N51 C53 C54 117.3(2) yes
O53 C53 N51 121.1(3) yes
C53 C54 C73 119.7(3) no
C55 C54 C73 119.7(2) no
C53 C54 C55 120.5(2) no
C54 C55 C70 119.3(2) no
C56 C55 C70 123.4(2) no
C54 C55 C56 117.3(2) no
C55 C56 C58 109.6(2) no
C57 C56 C58 112.3(2) no
C55 C56 C57 111.27(19) no
O54 C57 C56 124.5(2) yes
O55 C57 C56 113.8(2) yes
O54 C57 O55 121.6(3) yes
N51 C58 C59 110.0(2) yes
C56 C58 C59 113.8(2) no
N51 C58 C56 109.04(19) yes
O56 C59 C58 107.7(2) yes
C58 C59 C67 114.2(2) no
O56 C59 C67 108.4(2) yes
O56 C60 C61 109.0(2) yes
C60 C61 C66 121.7(3) no
C62 C61 C66 116.2(3) no
C60 C61 C62 122.1(3) no
C61 C62 C63 123.1(3) no
C62 C63 C64 119.3(4) no
C63 C64 C65 120.2(4) no
C64 C65 C66 119.5(4) no
C61 C66 C65 121.7(4) no
C59 C67 C69 111.0(2) no
C68 C67 C69 111.5(3) no
C59 C67 C68 112.8(3) no
C55 C70 C71 120.6(3) no
C70 C71 C72 120.4(4) no
C71 C72 C73 119.4(3) no
C54 C73 C72 120.5(3) no
N51 C52 H52A 109.00 no
N51 C52 H52B 109.00 no
C51 C52 H52A 109.00 no
C51 C52 H52B 109.00 no
H52A C52 H52B 108.00 no
C55 C56 H56 108.00 no
C57 C56 H56 108.00 no
C58 C56 H56 108.00 no
N51 C58 H58 108.00 no
C56 C58 H58 108.00 no
C59 C58 H58 108.00 no
O56 C59 H59 109.00 no
C58 C59 H59 109.00 no
C67 C59 H59 109.00 no
O56 C60 H60A 110.00 no
O56 C60 H60B 110.00 no
C61 C60 H60A 110.00 no
C61 C60 H60B 110.00 no
H60A C60 H60B 108.00 no
C61 C62 H62 118.00 no
C63 C62 H62 118.00 no
C62 C63 H63 120.00 no
C64 C63 H63 120.00 no
C63 C64 H64 120.00 no
C65 C64 H64 120.00 no
C64 C65 H65 120.00 no
C66 C65 H65 120.00 no
C61 C66 H66 119.00 no
C65 C66 H66 119.00 no
C59 C67 H67 107.00 no
C68 C67 H67 107.00 no
C69 C67 H67 107.00 no
C67 C68 H68A 110.00 no
C67 C68 H68B 109.00 no
C67 C68 H68C 110.00 no
H68A C68 H68B 110.00 no
H68A C68 H68C 109.00 no
H68B C68 H68C 109.00 no
C67 C69 H69A 110.00 no
C67 C69 H69B 110.00 no
C67 C69 H69C 109.00 no
H69A C69 H69B 109.00 no
H69A C69 H69C 109.00 no
H69B C69 H69C 110.00 no
C55 C70 H70 120.00 no
C71 C70 H70 120.00 no
C70 C71 H71 120.00 no
C72 C71 H71 120.00 no
C71 C72 H72 120.00 no
C73 C72 H72 120.00 no
C54 C73 H73 120.00 no
C72 C73 H73 120.00 no
O51 C74 H74A 109.00 no
O51 C74 H74B 110.00 no
O51 C74 H74C 110.00 no
H74A C74 H74B 109.00 no
H74A C74 H74C 109.00 no
H74B C74 H74C 109.00 no

loop_
_geom_bond_atom_site_label_1
_geom_bond_atom_site_label_2
_geom_bond_distance
_geom_bond_publ_flag
O1 C1 1.313(4) yes
O1 C24 1.443(4) yes
O2 C1 1.199(5) yes
O3 C3 1.243(3) yes
O4 C7 1.194(4) yes
O5 C7 1.329(4) yes
O6 C9 1.429(3) yes
O6 C10 1.415(3) yes
O5 H5O 0.84(3) no
O51 C74 1.443(6) yes
O51 C51 1.325(4) yes
O52 C51 1.185(4) yes
O53 C53 1.248(3) yes
O54 C57 1.174(4) yes
O55 C57 1.292(3) yes
O56 C60 1.437(3) yes
O56 C59 1.439(3) yes
O55 H55O 0.82(3) no
N1 C3 1.348(3) yes
N1 C2 1.460(3) yes
N1 C8 1.480(3) yes
N51 C52 1.460(4) yes
N51 C58 1.481(3) yes
N51 C53 1.343(4) yes
C1 C2 1.505(5) no
C3 C4 1.480(4) no
C4 C23 1.387(4) no
C4 C5 1.397(4) no
C5 C20 1.381(4) no
C5 C6 1.510(3) no
C6 C8 1.531(3) no
C6 C7 1.512(4) no
C8 C9 1.532(4) no
C9 C17 1.533(4) no
C10 C11 1.513(4) no
C11 C12 1.375(3) no
C11 C16 1.366(4) no
C12 C13 1.386(4) no
C13 C14 1.362(5) no
C14 C15 1.373(5) no
C15 C16 1.386(5) no
C17 C18 1.536(5) no
C17 C19 1.516(5) no
C20 C21 1.369(5) no
C21 C22 1.381(6) no
C22 C23 1.379(5) no
C2 H2B 0.9700 no
C2 H2A 0.9700 no
C6 H6 0.9800 no
C8 H8 0.9800 no
C9 H19 0.9800 no
C10 H10A 0.9700 no
C10 H10B 0.9700 no
C12 H12 0.9300 no
C13 H13 0.9300 no
C14 H14 0.9300 no
C15 H15 0.9300 no
C16 H16 0.9300 no
C17 H17 0.9800 no
C18 H18A 0.9600 no
C18 H18C 0.9600 no
C18 H18B 0.9600 no
C19 H19B 0.9600 no
C19 H19A 0.9600 no
C19 H19C 0.9600 no
C20 H20 0.9300 no
C21 H21 0.9300 no
C22 H22 0.9300 no
C23 H23 0.9300 no
C24 H24B 0.9600 no
C24 H24C 0.9600 no
C24 H24A 0.9600 no
C51 C52 1.492(4) no
C53 C54 1.481(4) no
C54 C55 1.392(4) no
C54 C73 1.392(4) no
C55 C70 1.375(4) no
C55 C56 1.513(3) no
C56 C57 1.518(4) no
C56 C58 1.530(3) no
C58 C59 1.543(4) no
C59 C67 1.528(4) no
C60 C61 1.497(5) no
C61 C62 1.360(5) no
C61 C66 1.379(6) no
C62 C63 1.380(5) no
C63 C64 1.345(7) no
C64 C65 1.366(7) no
C65 C66 1.384(7) no
C67 C68 1.503(5) no
C67 C69 1.518(5) no
C70 C71 1.380(5) no
C71 C72 1.384(6) no
C72 C73 1.371(5) no
C52 H52A 0.9700 no
C52 H52B 0.9700 no
C56 H56 0.9800 no
C58 H58 0.9800 no
C59 H59 0.9800 no
C60 H60A 0.9700 no
C60 H60B 0.9700 no
C62 H62 0.9300 no
C63 H63 0.9300 no
C64 H64 0.9300 no
C65 H65 0.9300 no
C66 H66 0.9300 no
C67 H67 0.9800 no
C68 H68A 0.9600 no
C68 H68B 0.9600 no
C68 H68C 0.9600 no
C69 H69A 0.9600 no
C69 H69B 0.9600 no
C69 H69C 0.9600 no
C70 H70 0.9300 no
C71 H71 0.9300 no
C72 H72 0.9300 no
C73 H73 0.9300 no
C74 H74A 0.9600 no
C74 H74B 0.9600 no
C74 H74C 0.9600 no

loop_
_geom_hbond_atom_site_label_D
_geom_hbond_atom_site_label_H
_geom_hbond_atom_site_label_A
_geom_hbond_distance_DH
_geom_hbond_distance_HA
_geom_hbond_distance_DA
_geom_hbond_angle_DHA
_geom_hbond_site_symmetry_A
_geom_hbond_publ_flag
O5 H5O O53 0.84(3) 1.79(3) 2.619(3) 174(3) 2_646 yes
O55 H55O O3 0.82(3) 1.90(3) 2.715(3) 173(4) 2_655 yes
C2 H2A O3 0.9700 2.3400 2.722(4) 102.00 . yes
C2 H2B O6 0.9700 2.4400 3.053(3) 121.00 . yes
C8 H8 O5 0.9800 2.4700 2.905(3) 107.00 . yes
C10 H10A O54 0.9700 2.4100 3.291(5) 151.00 2_645 yes
C12 H12 O6 0.9300 2.3700 2.720(3) 102.00 . yes
C18 H18C O6 0.9600 2.5700 2.930(4) 102.00 . yes
C52 H52A O53 0.9700 2.3500 2.716(4) 102.00 . yes
C52 H52B O56 0.9700 2.3900 3.030(4) 123.00 . yes
C58 H58 O55 0.9800 2.4900 2.876(3) 103.00 . yes
C66 H66 O4 0.9300 2.5800 3.330(5) 138.00 2_656 yes
C68 H68A O56 0.9600 2.5700 2.909(5) 101.00 . yes

loop_
_geom_torsion_atom_site_label_1
_geom_torsion_atom_site_label_2
_geom_torsion_atom_site_label_3
_geom_torsion_atom_site_label_4
_geom_torsion
_geom_torsion_publ_flag
C24 O1 C1 O2 1.3(5) no
C24 O1 C1 C2 -177.8(3) no
C10 O6 C9 C8 -120.8(2) no
C10 O6 C9 C17 114.8(2) no
C9 O6 C10 C11 -174.0(2) no
C74 O51 C51 O52 2.8(5) no
C74 O51 C51 C52 -178.0(3) no
C59 O56 C60 C61 -175.2(2) no
C60 O56 C59 C58 -115.0(2) no
C60 O56 C59 C67 121.0(2) no
C2 N1 C3 O3 6.0(4) no
C2 N1 C3 C4 -172.9(2) no
C8 N1 C2 C1 -87.0(3) no
C3 N1 C8 C6 -41.1(3) no
C3 N1 C8 C9 86.3(3) no
C2 N1 C8 C6 141.0(2) no
C8 N1 C3 O3 -171.9(2) no
C8 N1 C3 C4 9.3(4) no
C2 N1 C8 C9 -91.5(2) no
C3 N1 C2 C1 95.1(3) no
C53 N51 C58 C59 88.0(3) no
C53 N51 C52 C51 97.4(3) no
C58 N51 C52 C51 -85.7(3) no
C52 N51 C53 O53 -2.7(4) no
C52 N51 C53 C54 177.2(2) no
C58 N51 C53 O53 -179.5(2) no
C58 N51 C53 C54 0.5(4) no
C52 N51 C58 C56 145.8(2) no
C52 N51 C58 C59 -88.8(2) no
C53 N51 C58 C56 -37.4(3) no
O1 C1 C2 N1 -171.7(2) no
O2 C1 C2 N1 9.2(5) no
O3 C3 C4 C5 -163.4(3) no
O3 C3 C4 C23 11.3(4) no
N1 C3 C4 C5 15.5(4) no
N1 C3 C4 C23 -169.9(2) no
C3 C4 C5 C6 -4.4(4) no
C3 C4 C5 C20 174.1(2) no
C23 C4 C5 C6 -179.1(2) no
C23 C4 C5 C20 -0.6(4) no
C3 C4 C23 C22 -174.1(3) no
C5 C4 C23 C22 0.6(4) no
C4 C5 C6 C7 98.8(3) no
C4 C5 C6 C8 -28.1(3) no
C20 C5 C6 C7 -79.7(3) no
C20 C5 C6 C8 153.5(2) no
C4 C5 C20 C21 -0.6(4) no
C6 C5 C20 C21 177.9(3) no
C5 C6 C8 N1 48.3(3) no
C5 C6 C7 O4 -4.2(4) no
C5 C6 C7 O5 172.5(2) no
C8 C6 C7 O4 122.3(3) no
C8 C6 C7 O5 -61.0(3) no
C7 C6 C8 C9 157.0(2) no
C5 C6 C8 C9 -76.4(3) no
C7 C6 C8 N1 -78.4(3) no
C6 C8 C9 C17 -50.9(3) no
N1 C8 C9 O6 63.9(2) no
N1 C8 C9 C17 -175.6(2) no
C6 C8 C9 O6 -171.44(19) no
O6 C9 C17 C19 -62.9(3) no
O6 C9 C17 C18 60.7(3) no
C8 C9 C17 C18 -58.0(3) no
C8 C9 C17 C19 178.4(2) no
O6 C10 C11 C12 8.3(4) no
O6 C10 C11 C16 -172.1(2) no
C10 C11 C12 C13 178.9(3) no
C16 C11 C12 C13 -0.7(4) no
C10 C11 C16 C15 -177.9(3) no
C12 C11 C16 C15 1.7(5) no
C11 C12 C13 C14 -1.1(5) no
C12 C13 C14 C15 1.7(5) no
C13 C14 C15 C16 -0.7(6) no
C14 C15 C16 C11 -1.1(6) no
C5 C20 C21 C22 1.7(5) no
C20 C21 C22 C23 -1.6(6) no
C21 C22 C23 C4 0.4(5) no
O51 C51 C52 N51 168.3(2) no
O52 C51 C52 N51 -12.5(5) no
O53 C53 C54 C55 -160.8(3) no
O53 C53 C54 C73 18.8(4) no
N51 C53 C54 C55 19.2(4) no
N51 C53 C54 C73 -161.2(3) no
C53 C54 C55 C56 2.0(4) no
C53 C54 C55 C70 -179.2(3) no
C73 C54 C55 C56 -177.6(2) no
C73 C54 C55 C70 1.2(4) no
C53 C54 C73 C72 179.9(3) no
C55 C54 C73 C72 -0.5(4) no
C54 C55 C56 C57 85.9(3) no
C54 C55 C56 C58 -38.9(3) no
C70 C55 C56 C57 -92.8(3) no
C70 C55 C56 C58 142.4(3) no
C54 C55 C70 C71 -0.7(4) no
C56 C55 C70 C71 178.0(3) no
C55 C56 C57 O54 6.0(4) no
C55 C56 C57 O55 -176.8(2) no
C58 C56 C57 O54 129.3(4) no
C58 C56 C57 O55 -53.5(3) no
C55 C56 C58 N51 54.4(3) no
C55 C56 C58 C59 -68.8(3) no
C57 C56 C58 N51 -69.8(2) no
C57 C56 C58 C59 167.0(2) no
N51 C58 C59 O56 60.9(2) no
N51 C58 C59 C67 -178.7(2) no
C56 C58 C59 O56 -176.41(19) no
C56 C58 C59 C67 -56.0(3) no
O56 C59 C67 C68 60.0(3) no
O56 C59 C67 C69 -66.0(3) no
C58 C59 C67 C68 -60.0(3) no
C58 C59 C67 C69 174.0(3) no
O56 C60 C61 C62 76.5(4) no
O56 C60 C61 C66 -100.6(4) no
C60 C61 C62 C63 179.4(3) no
C66 C61 C62 C63 -3.4(6) no
C60 C61 C66 C65 179.8(4) no
C62 C61 C66 C65 2.5(7) no
C61 C62 C63 C64 1.2(6) no
C62 C63 C64 C65 2.1(7) no
C63 C64 C65 C66 -2.9(8) no
C64 C65 C66 C61 0.5(8) no
C55 C70 C71 C72 -0.4(5) no
C70 C71 C72 C73 1.1(6) no
C71 C72 C73 C54 -0.6(5) no

loop_
_cod_related_entry_id
_cod_related_entry_database
_cod_related_entry_code
1 ChemSpider 30651501
